data_7720249
loop_
_publ_author_name
'Petrasheuskaya, Tatsiana V.'
'Kiss, M&#xe1;rton A'
'Rapta, Peter'
'Fonay, Csenge'
'May, N&#xf3;ra V'
'Spengler, Gabriella'
'Frank, &#xc9;va'
'Enyedy, &#xc9;va A'

_publ_section_title
;
 Comparative solution study of imidazole-derived thiosemicarbazone
 complexes: effects of methylation and aromatic conjugation on the redox
 properties, anticancer, and antibacterial activity.
;
_journal_issue 10
_journal_name_full 'Dalton transactions (Cambridge, England : 2003)'
_journal_page_first 4269
_journal_page_last 4287
_journal_paper_doi 10.1039/d5dt02939b
_journal_volume 55
_journal_year 2026
_chemical_formula_moiety 'C5 H7 N5 S, H2 O'
_chemical_formula_sum 'C5 H9 N5 O S'
_chemical_formula_weight 187.226
_space_group_crystal_system monoclinic
_space_group_IT_number 14
_space_group_name_Hall '-P 2ybc'
_space_group_name_H-M_alt 'P 1 21/c 1'
_symmetry_Int_Tables_number 14
_atom_sites_solution_primary dual
_audit_creation_date 2025-01-28
_audit_creation_method
;
Olex2 1.5
(compiled 2024.02.16 svn.r378c4104 for OlexSys, GUI svn.r6928)
;
_audit_update_record
;
2025-12-01 deposited with the CCDC.	2026-02-18 downloaded from the CCDC.
;
_cell_angle_alpha 90
_cell_angle_beta 104.371(7)
_cell_angle_gamma 90
_cell_formula_units_Z 4
_cell_length_a 10.8579(5)
_cell_length_b 11.2199(4)
_cell_length_c 7.0701(3)
_cell_measurement_reflns_used 28499
_cell_measurement_temperature 111(2)
_cell_measurement_theta_max 30.450
_cell_measurement_theta_min 3.120
_cell_volume 834.36(7)
_computing_cell_refinement 'RAPID-AUTO (Rigaku Corp., Tokyo, Japan, 2015)'
_computing_data_collection 'RAPID-AUTO (Rigaku Corp., Tokyo, Japan, 2015)'
_computing_data_reduction 'RAPID-AUTO (Rigaku Corp., Tokyo, Japan, 2015)'
_computing_molecular_graphics 'Olex2 1.5 (Dolomanov et al., 2009)'
_computing_publication_material 'Olex2 1.5 (Dolomanov et al., 2009)'
_computing_structure_refinement 'olex2.refine 1.5 (Bourhis et al., 2015)'
_computing_structure_solution 'SHELXT  (Sheldrick, 2015)'
_diffrn_ambient_temperature 111(2)
_diffrn_detector_area_resol_mean 10.0000
_diffrn_measured_fraction_theta_full 0.9987
_diffrn_measured_fraction_theta_max 0.9990
_diffrn_measurement_device RAXIS-RAPID
_diffrn_measurement_method dtprofit.ref
_diffrn_radiation_type 'Mo K\a'
_diffrn_radiation_wavelength 0.71075
_diffrn_reflns_av_R_equivalents 0.0268
_diffrn_reflns_av_unetI/netI 0.0140
_diffrn_reflns_Laue_measured_fraction_full 0.9987
_diffrn_reflns_Laue_measured_fraction_max 0.9990
_diffrn_reflns_limit_h_max 14
_diffrn_reflns_limit_h_min -14
_diffrn_reflns_limit_k_max 14
_diffrn_reflns_limit_k_min -13
_diffrn_reflns_limit_l_max 9
_diffrn_reflns_limit_l_min -9
_diffrn_reflns_number 27511
_diffrn_reflns_point_group_measured_fraction_full 0.9987
_diffrn_reflns_point_group_measured_fraction_max 0.9990
_diffrn_reflns_theta_full 25.2425
_diffrn_reflns_theta_max 27.48
_diffrn_reflns_theta_min 3.49
_exptl_absorpt_coefficient_mu 0.348
_exptl_absorpt_correction_T_max 0.985
_exptl_absorpt_correction_T_min 0.968
_exptl_absorpt_correction_type numerical
_exptl_absorpt_process_details
;
  NUMABS, Numerical Absorption correction Program (T.Higashi, 2011)
;
_exptl_crystal_colour colorless
_exptl_crystal_density_diffrn 1.490
_exptl_crystal_description prism
_exptl_crystal_F_000 392.744
_exptl_crystal_size_max 0.5
_exptl_crystal_size_mid 0.4
_exptl_crystal_size_min 0.3
_refine_diff_density_max 0.5065
_refine_diff_density_min -0.2679
_refine_diff_density_rms 0.0866
_refine_ls_d_res_high 0.7701
_refine_ls_d_res_low 5.8458
_refine_ls_goodness_of_fit_ref 1.0716
_refine_ls_hydrogen_treatment constr
_refine_ls_matrix_type full
_refine_ls_number_constraints 16
_refine_ls_number_parameters 112
_refine_ls_number_reflns 1913
_refine_ls_number_restraints 0
_refine_ls_restrained_S_all 1.0716
_refine_ls_R_factor_all 0.0380
_refine_ls_R_factor_gt 0.0359
_refine_ls_shift/su_max -0.0002
_refine_ls_shift/su_mean 0.0000
_refine_ls_structure_factor_coef Fsqd
_refine_ls_weighting_details 'w=1/[\s^2^(Fo^2^)+(0.0334P)^2^+0.7861P] where P=(Fo^2^+2Fc^2^)/3'
_refine_ls_weighting_scheme calc
_refine_ls_wR_factor_gt 0.0812
_refine_ls_wR_factor_ref 0.0823
_reflns_Friedel_coverage 0.0
_reflns_limit_h_max 13
_reflns_limit_h_min -14
_reflns_limit_k_max 14
_reflns_limit_k_min 0
_reflns_limit_l_max 9
_reflns_limit_l_min 0
_reflns_number_gt 1852
_reflns_number_total 1913
_reflns_threshold_expression I>=2u(I)
_cod_data_source_file d5dt02939b2.cif
_cod_data_source_block ImTSC
_cod_depositor_comments 'Adding full bibliography for 7720249--7720256.cif.'
_cod_database_code 7720249
_olex2_refinement_description
;
1. Fixed Uiso
 At 1.2 times of:
  All C(H) groups, All N(H) groups, All N(H,H) groups
 At 1.5 times of:
  All O(H,H) groups
2.a Free rotating group:
 O1(H1c,H1d)
2.b Aromatic/amide H refined with riding coordinates:
 N5(H5), N2(H2), C4(H4), C2(H2a), C5(H5a)
2.c X=CH2 refined with riding coordinates:
 N1(H1a,H1b)
;
_olex2_submission_special_instructions 'No special instructions were received'

loop_
_space_group_symop_id
_space_group_symop_operation_xyz
1 x,y,z
2 -x,y+1/2,-z+1/2
3 -x,-y,-z
4 x,-y-1/2,z-1/2

loop_
_atom_site_label
_atom_site_type_symbol
_atom_site_fract_x
_atom_site_fract_y
_atom_site_fract_z
_atom_site_U_iso_or_equiv
_atom_site_adp_type
_atom_site_occupancy
_atom_site_refinement_flags_posn
S1 S 0.12568(4) 0.64369(3) 0.16141(6) 0.01929(12) Uani 1.000000 .
N5 N 0.26829(13) -0.09286(12) 0.25191(19) 0.0200(3) Uani 1.000000 .
H5 H 0.26263(13) -0.16930(12) 0.25256(19) 0.0240(3) Uiso 1.000000 R
N1 N 0.33075(12) 0.51436(11) 0.32346(19) 0.0180(3) Uani 1.000000 .
H1a H 0.37028(12) 0.58014(11) 0.35953(19) 0.0216(3) Uiso 1.000000 R
H1b H 0.36960(12) 0.44747(11) 0.35190(19) 0.0216(3) Uiso 1.000000 R
N3 N 0.22149(12) 0.30707(11) 0.21806(18) 0.0162(3) Uani 1.000000 .
N4 N 0.35398(12) 0.08730(11) 0.29081(19) 0.0182(3) Uani 1.000000 .
N2 N 0.15177(12) 0.41075(11) 0.17323(19) 0.0169(3) Uani 1.000000 .
H2 H 0.07245(12) 0.40800(11) 0.11380(19) 0.0203(3) Uiso 1.000000 R
C1 C 0.20974(14) 0.51608(13) 0.2239(2) 0.0147(3) Uani 1.000000 .
C3 C 0.22310(14) 0.09652(13) 0.2182(2) 0.0157(3) Uani 1.000000 .
C4 C 0.17019(15) -0.01493(14) 0.1944(2) 0.0190(3) Uani 1.000000 .
H4 H 0.08451(15) -0.03357(14) 0.1483(2) 0.0229(4) Uiso 1.000000 R
C2 C 0.15887(14) 0.20990(13) 0.1772(2) 0.0161(3) Uani 1.000000 .
H2a H 0.07185(14) 0.21224(13) 0.1211(2) 0.0193(4) Uiso 1.000000 R
C5 C 0.37568(16) -0.02865(14) 0.3075(2) 0.0204(3) Uani 1.000000 .
H5a H 0.45607(16) -0.06195(14) 0.3526(2) 0.0244(4) Uiso 1.000000 R
O1 O 0.49152(11) 0.20969(10) 0.04039(18) 0.0230(3) Uani 1.000000 .
H1c H 0.4464(15) 0.1938(17) 0.120(2) 0.0345(4) Uiso 1.000000 G
H1d H 0.4480(15) 0.2603(15) -0.038(2) 0.0345(4) Uiso 1.000000 G

loop_
_atom_site_aniso_label
_atom_site_aniso_U_11
_atom_site_aniso_U_22
_atom_site_aniso_U_33
_atom_site_aniso_U_12
_atom_site_aniso_U_13
_atom_site_aniso_U_23
S1 0.01711(19) 0.01142(18) 0.0260(2) 0.00154(14) -0.00097(14) -0.00092(14)
N5 0.0254(7) 0.0112(6) 0.0226(7) -0.0008(5) 0.0045(5) 0.0011(5)
N1 0.0161(6) 0.0119(6) 0.0235(7) -0.0001(5) 0.0004(5) 0.0001(5)
N3 0.0176(6) 0.0128(6) 0.0168(6) 0.0025(5) 0.0013(5) 0.0011(5)
N4 0.0175(6) 0.0142(6) 0.0211(6) 0.0010(5) 0.0012(5) 0.0003(5)
N2 0.0134(6) 0.0120(6) 0.0219(6) 0.0019(5) -0.0018(5) 0.0004(5)
C1 0.0161(7) 0.0143(7) 0.0137(7) 0.0007(5) 0.0037(5) 0.0004(5)
C3 0.0161(7) 0.0151(7) 0.0151(7) -0.0002(6) 0.0026(5) 0.0001(5)
C4 0.0183(7) 0.0164(7) 0.0214(7) -0.0017(6) 0.0031(6) 0.0003(6)
C2 0.0153(7) 0.0152(7) 0.0170(7) -0.0007(6) 0.0024(5) -0.0001(6)
C5 0.0218(8) 0.0163(7) 0.0207(8) 0.0031(6) 0.0010(6) 0.0009(6)
O1 0.0206(6) 0.0209(6) 0.0267(6) 0.0030(5) 0.0045(5) 0.0063(5)

loop_
_atom_type_symbol
_atom_type_scat_dispersion_real
_atom_type_scat_dispersion_imag
_atom_type_scat_Cromer_Mann_a1
_atom_type_scat_Cromer_Mann_a2
_atom_type_scat_Cromer_Mann_a3
_atom_type_scat_Cromer_Mann_a4
_atom_type_scat_Cromer_Mann_b1
_atom_type_scat_Cromer_Mann_b2
_atom_type_scat_Cromer_Mann_b3
_atom_type_scat_Cromer_Mann_b4
_atom_type_scat_Cromer_Mann_c
_atom_type_scat_source
_atom_type_scat_dispersion_source
C 0.00313 0.00162 2.31000 1.02000 1.58860 0.86500 20.84390 10.20750 0.56870 51.65120 0.21560 'International Tables Volume C Table 6.1.1.4 (pp. 500-502)' 'Brennan, Cowan, Rev. Sci. Instrum., 1992, 63, 850'
H 0.00000 0.00000 0.49300 0.32291 0.14019 0.04081 10.51090 26.12570 3.14236 57.79970 0.00304 'International Tables Volume C Table 6.1.1.4 (pp. 500-502)' 'Brennan, Cowan, Rev. Sci. Instrum., 1992, 63, 850'
N 0.00613 0.00332 12.21260 3.13220 2.01250 1.16630 0.00570 9.89330 28.99750 0.58260 -11.52900 'International Tables Volume C Table 6.1.1.4 (pp. 500-502)' 'Brennan, Cowan, Rev. Sci. Instrum., 1992, 63, 850'
O 0.01085 0.00610 3.04850 2.28680 1.54630 0.86700 13.27710 5.70110 0.32390 32.90890 0.25080 'International Tables Volume C Table 6.1.1.4 (pp. 500-502)' 'Brennan, Cowan, Rev. Sci. Instrum., 1992, 63, 850'
S 0.12485 0.12450 6.90530 5.20340 1.43790 1.58630 1.46790 22.21510 0.25360 56.17200 0.86690 'International Tables Volume C Table 6.1.1.4 (pp. 500-502)' 'Brennan, Cowan, Rev. Sci. Instrum., 1992, 63, 850'

loop_
_geom_angle_atom_site_label_1
_geom_angle_atom_site_label_2
_geom_angle_atom_site_label_3
_geom_angle
_geom_angle_site_symmetry_1
_geom_angle_site_symmetry_3
_geom_angle_publ_flag
C4 N5 H5 126.24(9) . . ?
C5 N5 H5 126.24(9) . . ?
C5 N5 C4 107.53(13) . . ?
H1b N1 H1a 120.0 . . ?
C1 N1 H1a 120.0 . . ?
C1 N1 H1b 120.0 . . ?
C2 N3 N2 115.83(13) . . ?
C5 N4 C3 104.45(13) . . ?
H2 N2 N3 120.48(8) . . ?
C1 N2 N3 119.04(12) . . ?
C1 N2 H2 120.48(8) . . ?
N1 C1 S1 123.22(12) . . ?
N2 C1 S1 119.10(11) . . ?
N2 C1 N1 117.67(13) . . ?
C4 C3 N4 109.68(13) . . ?
C2 C3 N4 122.54(13) . . ?
C2 C3 C4 127.78(14) . . ?
C3 C4 N5 106.08(13) . . ?
H4 C4 N5 126.96(9) . . ?
H4 C4 C3 126.96(9) . . ?
C3 C2 N3 120.13(13) . . ?
H2a C2 N3 119.93(9) . . ?
H2a C2 C3 119.93(8) . . ?
N4 C5 N5 112.27(14) . . ?
H5a C5 N5 123.87(9) . . ?
H5a C5 N4 123.87(9) . . ?
H1d O1 H1c 104.5 . . ?

loop_
_geom_bond_atom_site_label_1
_geom_bond_atom_site_label_2
_geom_bond_distance
_geom_bond_site_symmetry_2
_geom_bond_publ_flag
S1 C1 1.6964(15) . ?
N5 H5 0.8600 . ?
N5 C4 1.360(2) . ?
N5 C5 1.344(2) . ?
N1 H1a 0.8600 . ?
N1 H1b 0.8600 . ?
N1 C1 1.3280(19) . ?
N3 N2 1.3812(17) . ?
N3 C2 1.2794(19) . ?
N4 C3 1.3899(19) . ?
N4 C5 1.322(2) . ?
N2 H2 0.8600 . ?
N2 C1 1.3450(19) . ?
C3 C4 1.369(2) . ?
C3 C2 1.445(2) . ?
C4 H4 0.9300 . ?
C2 H2a 0.9300 . ?
C5 H5a 0.9300 . ?
O1 H1c 0.8499 . ?
O1 H1d 0.8497 . ?

loop_
_geom_torsion_atom_site_label_1
_geom_torsion_atom_site_label_2
_geom_torsion_atom_site_label_3
_geom_torsion_atom_site_label_4
_geom_torsion
_geom_torsion_site_symmetry_1
_geom_torsion_site_symmetry_2
_geom_torsion_site_symmetry_3
_geom_torsion_site_symmetry_4
_geom_torsion_publ_flag
S1 C1 N2 N3 177.73(10) . . . . ?
N5 C4 C3 N4 -0.13(14) . . . . ?
N5 C4 C3 C2 179.87(11) . . . . ?
N5 C5 N4 C3 -0.34(15) . . . . ?
N1 C1 N2 N3 -3.13(17) . . . . ?
N3 C2 C3 N4 -4.02(17) . . . . ?
N3 C2 C3 C4 175.99(14) . . . . ?
